data_4338951
loop_
_publ_author_name
'Cametti, Massimo'
'Dalla Cort, Antonella'
'Colapietro, Marcello'
'Portalone, Gustavo'
'Russo, Luca'
'Rissanen, Kari'

_publ_section_title
;
 Evidence of the facile hydride and enolate addition to the imine bond of
 an aluminum-salophen complex.
;
_journal_issue 22
_journal_name_full 'Inorganic chemistry'
_journal_page_first 9057
_journal_page_last 9059
_journal_paper_doi 10.1021/ic701521s
_journal_volume 46
_journal_year 2007
_chemical_formula_moiety 'C42 H38 Al 2 N4 O6, 2(C H4 O)'
_chemical_formula_sum 'C44 H46 Al2 N4 O8'
_chemical_formula_weight 812.810
_chemical_name_systematic
;
  ?
;
_space_group_IT_number 14
_symmetry_cell_setting monoclinic
_symmetry_space_group_name_Hall '-P 2yn'
_symmetry_space_group_name_H-M 'P 1 21/n 1'
_atom_sites_solution_hydrogens geom
_atom_sites_solution_primary direct
_atom_sites_solution_secondary difmap
_audit_creation_method SHELXL-97
_cell_angle_alpha 90.00
_cell_angle_beta 91.703(16)
_cell_angle_gamma 90.00
_cell_formula_units_Z 2
_cell_length_a 10.6865(11)
_cell_length_b 15.0442(19)
_cell_length_c 12.5046(17)
_cell_measurement_reflns_used 91
_cell_measurement_temperature 298(2)
_cell_measurement_theta_max 15
_cell_measurement_theta_min 10
_cell_volume 2009.5(4)
_computing_cell_refinement 'XCS (Colapietro et al., 1992)'
_computing_data_collection 'XCS (Colapietro et al., 1992)'
_computing_data_reduction 'XCS (Colapietro et al., 1992)'
_computing_molecular_graphics 'ORTEP-3 (Farrugia, 1997)'
_computing_publication_material 'SHELXL-97 (Sheldrick, 1997)'
_computing_structure_refinement 'SHELXL-97 (Sheldrick, 1997)'
_computing_structure_solution 'SIR97 (Altomare et al., 1999)'
_diffrn_ambient_temperature 298(2)
_diffrn_measured_fraction_theta_full 0.721
_diffrn_measured_fraction_theta_max 0.721
_diffrn_measurement_device_type 'Huber CS four-circle diffractometer'
_diffrn_measurement_method \w-scan
_diffrn_radiation_monochromator graphite
_diffrn_radiation_source 'X-ray tube'
_diffrn_radiation_type MoK\a
_diffrn_radiation_wavelength 0.710689
_diffrn_reflns_av_R_equivalents 0.03
_diffrn_reflns_av_sigmaI/netI 0.0219
_diffrn_reflns_limit_h_max 12
_diffrn_reflns_limit_h_min 0
_diffrn_reflns_limit_k_max 17
_diffrn_reflns_limit_k_min 0
_diffrn_reflns_limit_l_max 14
_diffrn_reflns_limit_l_min -14
_diffrn_reflns_number 2863
_diffrn_reflns_theta_full 24.98
_diffrn_reflns_theta_max 25.00
_diffrn_reflns_theta_min 2.54
_diffrn_standards_decay_% 9
_diffrn_standards_interval_count 97
_diffrn_standards_number 3
_exptl_absorpt_coefficient_mu 0.132
_exptl_absorpt_correction_type none
_exptl_crystal_colour colorless
_exptl_crystal_density_diffrn 1.343
_exptl_crystal_density_method 'not measured'
_exptl_crystal_description prismatic
_exptl_crystal_F_000 856
_exptl_crystal_size_max 0.18
_exptl_crystal_size_mid 0.16
_exptl_crystal_size_min 0.15
_refine_diff_density_max 0.413
_refine_diff_density_min -0.255
_refine_diff_density_rms 0.046
_refine_ls_extinction_method none
_refine_ls_goodness_of_fit_ref 1.132
_refine_ls_hydrogen_treatment constr
_refine_ls_matrix_type full
_refine_ls_number_parameters 265
_refine_ls_number_reflns 2542
_refine_ls_number_restraints 0
_refine_ls_restrained_S_all 1.132
_refine_ls_R_factor_all 0.0712
_refine_ls_R_factor_gt 0.0581
_refine_ls_shift/su_max 0.000
_refine_ls_shift/su_mean 0.000
_refine_ls_structure_factor_coef Fsqd
_refine_ls_weighting_details 'calc w=1/[\s^2^(Fo^2^)+(0.0949P)^2^+1.1991P] where P=(Fo^2^+2Fc^2^)/3'
_refine_ls_weighting_scheme calc
_refine_ls_wR_factor_gt 0.1642
_refine_ls_wR_factor_ref 0.1772
_reflns_number_gt 2063
_reflns_number_total 2542
_reflns_threshold_expression I>2sigma(I)
_cod_data_source_file ic701521s-file001.cif
_cod_data_source_block 2
_cod_original_sg_symbol_H-M 'P 21/n'
_cod_database_code 4338951

loop_
_symmetry_equiv_pos_as_xyz
'x, y, z'
'-x+1/2, y+1/2, -z+1/2'
'-x, -y, -z'
'x-1/2, -y-1/2, z-1/2'

loop_
_atom_site_label
_atom_site_type_symbol
_atom_site_fract_x
_atom_site_fract_y
_atom_site_fract_z
_atom_site_U_iso_or_equiv
_atom_site_adp_type
_atom_site_occupancy
_atom_site_symmetry_multiplicity
_atom_site_calc_flag
_atom_site_refinement_flags
Al1 Al 0.37820(10) 0.04660(7) 0.49757(8) 0.0459(3) Uani 1 1 d .
O18 O 0.3164(3) -0.02237(16) 0.6048(2) 0.0529(7) Uani 1 1 d .
O10 O 0.3134(3) 0.14795(16) 0.5564(2) 0.0536(7) Uani 1 1 d .
O23 O 0.5367(2) 0.05318(15) 0.56310(19) 0.0468(7) Uani 1 1 d .
O29 O 0.1321(4) 0.1076(3) 0.7247(3) 0.0864(12) Uani 1 1 d .
H29 H 0.1883 0.1115 0.6761 0.130 Uiso 1 1 calc R
N15 N 0.2260(3) 0.02557(19) 0.4028(2) 0.0469(8) Uani 1 1 d .
N7 N 0.4320(3) 0.11945(19) 0.3650(2) 0.0506(8) Uani 1 1 d .
H7 H 0.4976 0.0904 0.3361 0.061 Uiso 1 1 calc R
C2 C 0.2227(4) 0.0750(2) 0.3049(3) 0.0488(9) Uani 1 1 d .
C1 C 0.3304(4) 0.1215(2) 0.2835(3) 0.0512(10) Uani 1 1 d .
C6 C 0.3405(5) 0.1693(3) 0.1880(3) 0.0650(12) Uani 1 1 d .
H6 H 0.4184 0.1999 0.1711 0.078 Uiso 1 1 calc R
C5 C 0.2374(6) 0.1722(3) 0.1179(4) 0.0729(14) Uani 1 1 d .
H5A H 0.2421 0.2062 0.0513 0.087 Uiso 1 1 calc R
C4 C 0.1290(5) 0.1283(3) 0.1405(4) 0.0701(14) Uani 1 1 d .
H4 H 0.0573 0.1316 0.0900 0.084 Uiso 1 1 calc R
C3 C 0.1191(5) 0.0791(3) 0.2336(3) 0.0618(12) Uani 1 1 d .
H3 H 0.0413 0.0478 0.2492 0.074 Uiso 1 1 calc R
C18 C 0.2277(4) -0.0815(2) 0.6007(3) 0.0481(9) Uani 1 1 d .
C19 C 0.2178(4) -0.1427(3) 0.6863(3) 0.0580(11) Uani 1 1 d .
H19 H 0.2777 -0.1391 0.7470 0.070 Uiso 1 1 calc R
C20 C 0.1265(5) -0.2069(3) 0.6862(4) 0.0664(12) Uani 1 1 d .
H20 H 0.1230 -0.2488 0.7460 0.080 Uiso 1 1 calc R
C21 C 0.0387(5) -0.2128(3) 0.6018(4) 0.0675(13) Uani 1 1 d .
H21 H -0.0267 -0.2585 0.6020 0.081 Uiso 1 1 calc R
C22 C 0.0450(4) -0.1545(3) 0.5194(4) 0.0598(11) Uani 1 1 d .
H22 H -0.0177 -0.1582 0.4607 0.072 Uiso 1 1 calc R
C17 C 0.1378(4) -0.0893(2) 0.5153(3) 0.0502(9) Uani 1 1 d .
C16 C 0.1409(4) -0.0328(2) 0.4209(3) 0.0513(10) Uani 1 1 d .
H16 H 0.0732 -0.0397 0.3670 0.062 Uiso 1 1 calc R
C24 C 0.5627(5) 0.1024(3) 0.6600(4) 0.0808(17) Uani 1 1 d .
H24A H 0.5216 0.1605 0.6552 0.121 Uiso 1 1 calc R
H23B H 0.6533 0.1106 0.6695 0.121 Uiso 1 1 calc R
H24C H 0.5309 0.0694 0.7211 0.121 Uiso 1 1 calc R
C28 C 0.1878(6) 0.0767(4) 0.8200(4) 0.0897(18) Uani 1 1 d .
H28A H 0.2739 0.0989 0.8265 0.135 Uiso 1 1 calc R
H28B H 0.1884 0.0116 0.8198 0.135 Uiso 1 1 calc R
H28C H 0.1401 0.0981 0.8807 0.135 Uiso 1 1 calc R
C10 C 0.2983(4) 0.2309(2) 0.5188(3) 0.0526(10) Uani 1 1 d .
C11 C 0.2057(4) 0.2853(2) 0.5611(3) 0.0586(11) Uani 1 1 d .
H11 H 0.1547 0.2622 0.6188 0.070 Uiso 1 1 calc R
C12 C 0.1839(6) 0.3709(3) 0.5239(4) 0.0767(16) Uani 1 1 d .
H12 H 0.1190 0.4079 0.5552 0.092 Uiso 1 1 calc R
C13 C 0.2558(7) 0.4038(3) 0.4411(4) 0.0817(18) Uani 1 1 d .
H13 H 0.2402 0.4636 0.4125 0.098 Uiso 1 1 calc R
C14 C 0.3496(5) 0.3511(3) 0.3996(4) 0.0720(14) Uani 1 1 d .
H14 H 0.4006 0.3744 0.3421 0.086 Uiso 1 1 calc R
C9 C 0.3721(4) 0.2655(3) 0.4386(3) 0.0565(11) Uani 1 1 d .
C8 C 0.4767(4) 0.2107(3) 0.3954(3) 0.0589(11) Uani 1 1 d .
H8A H 0.5101 0.2403 0.3324 0.071 Uiso 1 1 calc R
H8B H 0.5445 0.2060 0.4496 0.071 Uiso 1 1 calc R

loop_
_atom_site_aniso_label
_atom_site_aniso_U_11
_atom_site_aniso_U_22
_atom_site_aniso_U_33
_atom_site_aniso_U_23
_atom_site_aniso_U_13
_atom_site_aniso_U_12
Al1 0.0396(6) 0.0516(6) 0.0458(5) 0.0056(4) -0.0126(5) -0.0027(5)
O18 0.0475(16) 0.0577(14) 0.0525(13) 0.0098(11) -0.0157(14) -0.0121(12)
O10 0.0541(18) 0.0553(14) 0.0511(13) 0.0066(11) -0.0067(13) 0.0019(12)
O23 0.0413(15) 0.0515(13) 0.0464(12) 0.0001(10) -0.0155(12) -0.0023(11)
O29 0.072(3) 0.114(3) 0.074(2) 0.013(2) -0.003(2) 0.015(2)
N15 0.0414(18) 0.0543(16) 0.0444(15) 0.0050(13) -0.0105(14) 0.0020(14)
N7 0.0453(19) 0.0529(16) 0.0531(16) 0.0049(13) -0.0081(15) 0.0010(14)
C2 0.046(2) 0.0563(19) 0.0436(17) -0.0007(15) -0.0118(18) 0.0093(17)
C1 0.054(2) 0.0551(19) 0.0435(18) 0.0034(16) -0.0085(18) 0.0063(18)
C6 0.074(3) 0.070(2) 0.051(2) 0.0112(19) -0.002(2) 0.001(2)
C5 0.094(4) 0.076(3) 0.048(2) 0.013(2) -0.012(3) 0.010(3)
C4 0.076(4) 0.077(3) 0.055(2) 0.003(2) -0.028(3) 0.013(3)
C3 0.062(3) 0.067(2) 0.056(2) -0.0019(19) -0.022(2) 0.009(2)
C18 0.041(2) 0.0533(19) 0.0500(18) 0.0036(16) -0.0040(17) -0.0020(16)
C19 0.051(3) 0.065(2) 0.058(2) 0.0133(18) -0.008(2) -0.0077(19)
C20 0.066(3) 0.063(2) 0.070(2) 0.011(2) -0.001(2) -0.008(2)
C21 0.063(3) 0.064(2) 0.075(3) 0.004(2) -0.002(3) -0.017(2)
C22 0.052(3) 0.061(2) 0.066(2) -0.0020(19) -0.009(2) -0.0093(19)
C17 0.042(2) 0.056(2) 0.0520(19) 0.0015(16) -0.0057(18) -0.0017(17)
C16 0.041(2) 0.061(2) 0.0509(18) -0.0004(16) -0.0150(18) 0.0027(17)
C24 0.074(4) 0.084(3) 0.082(3) -0.023(3) -0.026(3) 0.011(3)
C28 0.095(5) 0.103(4) 0.071(3) -0.001(3) -0.013(3) 0.004(3)
C10 0.053(3) 0.0516(19) 0.0518(19) -0.0018(16) -0.020(2) -0.0002(17)
C11 0.063(3) 0.053(2) 0.059(2) -0.0080(17) -0.012(2) 0.0013(18)
C12 0.097(4) 0.057(2) 0.075(3) -0.011(2) -0.015(3) 0.013(3)
C13 0.106(5) 0.053(2) 0.085(3) 0.002(2) -0.008(4) 0.012(3)
C14 0.090(4) 0.054(2) 0.072(3) 0.006(2) -0.009(3) -0.006(2)
C9 0.055(3) 0.057(2) 0.057(2) 0.0014(17) -0.012(2) -0.0039(18)
C8 0.051(3) 0.062(2) 0.062(2) 0.0080(18) -0.010(2) -0.0049(19)

loop_
_atom_type_symbol
_atom_type_description
_atom_type_scat_dispersion_real
_atom_type_scat_dispersion_imag
_atom_type_scat_source
Al Al 0.0645 0.0514 'International Tables Vol C Tables 4.2.6.8 and 6.1.1.4'
O O 0.0106 0.0060 'International Tables Vol C Tables 4.2.6.8 and 6.1.1.4'
N N 0.0061 0.0033 'International Tables Vol C Tables 4.2.6.8 and 6.1.1.4'
C C 0.0033 0.0016 'International Tables Vol C Tables 4.2.6.8 and 6.1.1.4'
H H 0.0000 0.0000 'International Tables Vol C Tables 4.2.6.8 and 6.1.1.4'

loop_
_geom_angle_atom_site_label_1
_geom_angle_atom_site_label_2
_geom_angle_atom_site_label_3
_geom_angle
_geom_angle_site_symmetry_1
_geom_angle_site_symmetry_3
O18 Al1 O10 91.66(14) . .
O18 Al1 O23 92.92(11) . .
O10 Al1 O23 97.39(11) . .
O18 Al1 O23 91.80(12) . 3_656
O10 Al1 O23 173.82(13) . 3_656
O23 Al1 O23 77.32(11) . 3_656
O18 Al1 N15 92.25(13) . .
O10 Al1 N15 93.36(12) . .
O23 Al1 N15 167.93(14) . .
O23 Al1 N15 91.62(11) 3_656 .
O18 Al1 N7 173.59(11) . .
O10 Al1 N7 89.89(13) . .
O23 Al1 N7 93.05(12) . .
O23 Al1 N7 87.24(13) 3_656 .
N15 Al1 N7 81.44(12) . .
O18 Al1 Al1 93.01(10) . 3_656
O10 Al1 Al1 136.69(10) . 3_656
O23 Al1 Al1 39.39(8) . 3_656
O23 Al1 Al1 37.94(7) 3_656 3_656
N15 Al1 Al1 129.39(11) . 3_656
N7 Al1 Al1 90.12(11) . 3_656
C18 O18 Al1 129.5(2) . .
C10 O10 Al1 132.4(3) . .
C24 O23 Al1 123.2(3) . .
C24 O23 Al1 130.7(2) . 3_656
Al1 O23 Al1 102.68(11) . 3_656
C28 O29 H29 109.5 . .
C16 N15 C2 120.3(3) . .
C16 N15 Al1 124.5(2) . .
C2 N15 Al1 114.9(3) . .
C1 N7 C8 112.4(3) . .
C1 N7 Al1 110.4(3) . .
C8 N7 Al1 112.0(2) . .
C1 N7 H7 107.3 . .
C8 N7 H7 107.3 . .
Al1 N7 H7 107.3 . .
C1 C2 C3 120.1(3) . .
C1 C2 N15 115.4(3) . .
C3 C2 N15 124.4(4) . .
C2 C1 C6 120.7(3) . .
C2 C1 N7 117.3(3) . .
C6 C1 N7 122.0(4) . .
C5 C6 C1 118.4(5) . .
C5 C6 H6 120.8 . .
C1 C6 H6 120.8 . .
C4 C5 C6 120.9(4) . .
C4 C5 H5A 119.5 . .
C6 C5 H5A 119.5 . .
C5 C4 C3 121.2(4) . .
C5 C4 H4 119.4 . .
C3 C4 H4 119.4 . .
C4 C3 C2 118.6(5) . .
C4 C3 H3 120.7 . .
C2 C3 H3 120.7 . .
O18 C18 C19 119.0(3) . .
O18 C18 C17 124.2(3) . .
C19 C18 C17 116.7(3) . .
C20 C19 C18 121.7(3) . .
C20 C19 H19 119.2 . .
C18 C19 H19 119.2 . .
C19 C20 C21 120.6(4) . .
C19 C20 H20 119.7 . .
C21 C20 H20 119.7 . .
C22 C21 C20 119.1(4) . .
C22 C21 H21 120.5 . .
C20 C21 H21 120.5 . .
C21 C22 C17 122.2(3) . .
C21 C22 H22 118.9 . .
C17 C22 H22 118.9 . .
C22 C17 C18 119.7(3) . .
C22 C17 C16 118.2(3) . .
C18 C17 C16 122.0(3) . .
N15 C16 C17 125.0(3) . .
N15 C16 H16 117.5 . .
C17 C16 H16 117.5 . .
O23 C24 H24A 109.5 . .
O23 C24 H23B 109.5 . .
H24A C24 H23B 109.5 . .
O23 C24 H24C 109.5 . .
H24A C24 H24C 109.5 . .
H23B C24 H24C 109.5 . .
O29 C28 H28A 109.5 . .
O29 C28 H28B 109.5 . .
H28A C28 H28B 109.5 . .
O29 C28 H28C 109.5 . .
H28A C28 H28C 109.5 . .
H28B C28 H28C 109.5 . .
O10 C10 C9 122.3(4) . .
O10 C10 C11 119.4(4) . .
C9 C10 C11 118.3(4) . .
C12 C11 C10 122.0(5) . .
C12 C11 H11 119.0 . .
C10 C11 H11 119.0 . .
C11 C12 C13 119.1(5) . .
C11 C12 H12 120.4 . .
C13 C12 H12 120.4 . .
C14 C13 C12 119.5(4) . .
C14 C13 H13 120.2 . .
C12 C13 H13 120.2 . .
C13 C14 C9 121.0(5) . .
C13 C14 H14 119.5 . .
C9 C14 H14 119.5 . .
C14 C9 C10 120.0(5) . .
C14 C9 C8 120.2(5) . .
C10 C9 C8 119.8(4) . .
N7 C8 C9 111.0(4) . .
N7 C8 H8A 109.4 . .
C9 C8 H8A 109.4 . .
N7 C8 H8B 109.4 . .
C9 C8 H8B 109.4 . .
H8A C8 H8B 108.0 . .

loop_
_geom_bond_atom_site_label_1
_geom_bond_atom_site_label_2
_geom_bond_distance
_geom_bond_site_symmetry_2
Al1 O18 1.833(3) .
Al1 O10 1.837(3) .
Al1 O23 1.863(2) .
Al1 O23 1.923(3) 3_656
Al1 N15 2.008(3) .
Al1 N7 2.082(3) .
Al1 Al1 2.956(2) 3_656
O18 C18 1.300(4) .
O10 C10 1.341(4) .
O23 C24 1.439(5) .
O23 Al1 1.923(3) 3_656
O29 C28 1.396(5) .
O29 H29 0.8700 .
N15 C16 1.289(5) .
N15 C2 1.432(5) .
N7 C1 1.467(4) .
N7 C8 1.499(5) .
N7 H7 0.9100 .
C2 C1 1.380(6) .
C2 C3 1.403(5) .
C1 C6 1.400(6) .
C6 C5 1.388(6) .
C6 H6 0.9800 .
C5 C4 1.370(8) .
C5 H5A 0.9800 .
C4 C3 1.386(6) .
C4 H4 0.9800 .
C3 H3 0.9800 .
C18 C19 1.418(5) .
C18 C17 1.419(4) .
C19 C20 1.372(6) .
C19 H19 0.9800 .
C20 C21 1.395(5) .
C20 H20 0.9800 .
C21 C22 1.356(6) .
C21 H21 0.9800 .
C22 C17 1.398(5) .
C22 H22 0.9800 .
C17 C16 1.455(5) .
C16 H16 0.9800 .
C24 H24A 0.9801 .
C24 H23B 0.9801 .
C24 H24C 0.9801 .
C28 H28A 0.9801 .
C28 H28B 0.9801 .
C28 H28C 0.9801 .
C10 C9 1.395(6) .
C10 C11 1.400(6) .
C11 C12 1.387(6) .
C11 H11 0.9800 .
C12 C13 1.397(8) .
C12 H12 0.9800 .
C13 C14 1.391(8) .
C13 H13 0.9800 .
C14 C9 1.395(5) .
C14 H14 0.9800 .
C9 C8 1.503(6) .
C8 H8A 0.9800 .
C8 H8B 0.9800 .

loop_
_geom_torsion_atom_site_label_1
_geom_torsion_atom_site_label_2
_geom_torsion_atom_site_label_3
_geom_torsion_atom_site_label_4
_geom_torsion
_geom_torsion_site_symmetry_1
_geom_torsion_site_symmetry_4
O10 Al1 O18 C18 111.4(3) . .
O23 Al1 O18 C18 -151.1(3) . .
O23 Al1 O18 C18 -73.7(3) 3_656 .
N15 Al1 O18 C18 18.0(4) . .
N7 Al1 O18 C18 7.5(15) . .
Al1 Al1 O18 C18 -111.6(3) 3_656 .
O18 Al1 O10 C10 -167.7(3) . .
O23 Al1 O10 C10 99.1(3) . .
O23 Al1 O10 C10 68.3(11) 3_656 .
N15 Al1 O10 C10 -75.3(3) . .
N7 Al1 O10 C10 6.1(3) . .
Al1 Al1 O10 C10 96.2(3) 3_656 .
O18 Al1 O23 C24 -69.9(3) . .
O10 Al1 O23 C24 22.2(3) . .
O23 Al1 O23 C24 -161.1(4) 3_656 .
N15 Al1 O23 C24 174.9(6) . .
N7 Al1 O23 C24 112.5(3) . .
Al1 Al1 O23 C24 -161.1(4) 3_656 .
O18 Al1 O23 Al1 91.19(13) . 3_656
O10 Al1 O23 Al1 -176.76(14) . 3_656
O23 Al1 O23 Al1 0.0 3_656 3_656
N15 Al1 O23 Al1 -24.1(6) . 3_656
N7 Al1 O23 Al1 -86.48(14) . 3_656
O18 Al1 N15 C16 -11.3(3) . .
O10 Al1 N15 C16 -103.0(3) . .
O23 Al1 N15 C16 104.1(7) . .
O23 Al1 N15 C16 80.6(3) 3_656 .
N7 Al1 N15 C16 167.6(4) . .
Al1 Al1 N15 C16 84.5(4) 3_656 .
O18 Al1 N15 C2 174.6(3) . .
O10 Al1 N15 C2 82.8(3) . .
O23 Al1 N15 C2 -70.1(7) . .
O23 Al1 N15 C2 -93.6(3) 3_656 .
N7 Al1 N15 C2 -6.6(3) . .
Al1 Al1 N15 C2 -89.7(3) 3_656 .
O18 Al1 N7 C1 15.1(14) . .
O10 Al1 N7 C1 -88.9(2) . .
O23 Al1 N7 C1 173.7(2) . .
O23 Al1 N7 C1 96.6(2) 3_656 .
N15 Al1 N7 C1 4.6(2) . .
Al1 Al1 N7 C1 134.5(2) 3_656 .
O18 Al1 N7 C8 141.1(13) . .
O10 Al1 N7 C8 37.1(3) . .
O23 Al1 N7 C8 -60.3(3) . .
O23 Al1 N7 C8 -137.4(3) 3_656 .
N15 Al1 N7 C8 130.5(3) . .
Al1 Al1 N7 C8 -99.6(2) 3_656 .
C16 N15 C2 C1 -166.9(4) . .
Al1 N15 C2 C1 7.5(4) . .
C16 N15 C2 C3 13.8(6) . .
Al1 N15 C2 C3 -171.7(3) . .
C3 C2 C1 C6 -3.5(6) . .
N15 C2 C1 C6 177.2(4) . .
C3 C2 C1 N7 175.8(3) . .
N15 C2 C1 N7 -3.5(5) . .
C8 N7 C1 C2 -127.7(4) . .
Al1 N7 C1 C2 -1.9(4) . .
C8 N7 C1 C6 51.6(5) . .
Al1 N7 C1 C6 177.3(3) . .
C2 C1 C6 C5 3.1(6) . .
N7 C1 C6 C5 -176.2(4) . .
C1 C6 C5 C4 -1.1(7) . .
C6 C5 C4 C3 -0.4(8) . .
C5 C4 C3 C2 0.0(7) . .
C1 C2 C3 C4 1.9(6) . .
N15 C2 C3 C4 -178.9(4) . .
Al1 O18 C18 C19 163.5(3) . .
Al1 O18 C18 C17 -16.6(6) . .
O18 C18 C19 C20 -179.7(4) . .
C17 C18 C19 C20 0.5(7) . .
C18 C19 C20 C21 -1.0(8) . .
C19 C20 C21 C22 0.2(8) . .
C20 C21 C22 C17 1.0(8) . .
C21 C22 C17 C18 -1.5(7) . .
C21 C22 C17 C16 176.8(4) . .
O18 C18 C17 C22 -179.1(4) . .
C19 C18 C17 C22 0.7(6) . .
O18 C18 C17 C16 2.7(6) . .
C19 C18 C17 C16 -177.5(4) . .
C2 N15 C16 C17 177.4(4) . .
Al1 N15 C16 C17 3.5(6) . .
C22 C17 C16 N15 -174.8(4) . .
C18 C17 C16 N15 3.4(6) . .
Al1 O10 C10 C9 -24.8(5) . .
Al1 O10 C10 C11 155.3(3) . .
O10 C10 C11 C12 -178.6(3) . .
C9 C10 C11 C12 1.5(5) . .
C10 C11 C12 C13 0.5(6) . .
C11 C12 C13 C14 -1.6(7) . .
C12 C13 C14 C9 0.7(7) . .
C13 C14 C9 C10 1.4(6) . .
C13 C14 C9 C8 -177.9(4) . .
O10 C10 C9 C14 177.7(3) . .
C11 C10 C9 C14 -2.5(5) . .
O10 C10 C9 C8 -3.1(5) . .
C11 C10 C9 C8 176.8(3) . .
C1 N7 C8 C9 59.3(4) . .
Al1 N7 C8 C9 -65.6(3) . .
C14 C9 C8 N7 -130.7(4) . .
C10 C9 C8 N7 50.0(4) . .
